data_7231399
loop_
_publ_author_name
'Sensharma, Debobroto'
'Wix, Paul'
'Kathalikkattil, Amal Cherian'
'Schmitt, Wolfgang'

_publ_section_title
;
 Passing it up the ranks: hierarchical ion-size dependent supramolecular
 response in 1D coordination polymers
;
_journal_issue 35
_journal_name_full CrystEngComm
_journal_page_first 5127
_journal_paper_doi 10.1039/C8CE01211C
_journal_volume 20
_journal_year 2018
_chemical_formula_moiety 'C45 H28 N1.82 Ni0.3 O3.79, N4.18 Ni0.7 O2.21, C2.10 H4.90 N0.7 O0.7'
_chemical_formula_sum 'C47.1 H32.9 N6.7 Ni O6.7'
_chemical_formula_weight 858.61
_space_group_crystal_system monoclinic
_space_group_IT_number 15
_space_group_name_Hall '-C 2yc'
_space_group_name_H-M_alt 'C 1 2/c 1'
_symmetry_space_group_name_Hall '-C 2yc'
_symmetry_space_group_name_H-M 'C 1 2/c 1'
_atom_sites_solution_hydrogens mixed
_atom_sites_solution_primary dual
_audit_creation_date 2018-08-08
_audit_creation_method
;
Olex2 1.2
(compiled 2018.05.29 svn.r3508 for OlexSys, GUI svn.r5506)
;
_audit_update_record
;
2018-08-08 deposited with the CCDC.
2018-08-23 downloaded from the CCDC.
;
_cell_angle_alpha 90
_cell_angle_beta 115.923(2)
_cell_angle_gamma 90
_cell_formula_units_Z 8
_cell_length_a 34.7205(18)
_cell_length_b 17.3089(6)
_cell_length_c 15.8202(7)
_cell_measurement_reflns_used 3819
_cell_measurement_temperature 100(2)
_cell_measurement_theta_max 60.67
_cell_measurement_theta_min 2.830
_cell_volume 8550.9(7)
_computing_cell_refinement 'SAINT v8.37A (Bruker, 2015)'
_computing_data_reduction 'SAINT v8.37A (Bruker, 2015)'
_computing_molecular_graphics 'Olex2 (Dolomanov et al., 2009)'
_computing_publication_material 'Olex2 (Dolomanov et al., 2009)'
_computing_structure_refinement 'XL (Sheldrick, 2008)'
_computing_structure_solution 'ShelXT (Sheldrick, 2015)'
_diffrn_ambient_temperature 100(2)
_diffrn_detector 'Bruker APEX2 area detector'
_diffrn_detector_area_resol_mean 7.9
_diffrn_detector_type 'CCD area detector'
_diffrn_measured_fraction_theta_full 0.999
_diffrn_measured_fraction_theta_max 0.997
_diffrn_measurement_device 'DUO Kappa diffractometer'
_diffrn_measurement_device_type 'Bruker SMART APEX2 area detector'
_diffrn_measurement_method '\w and \f scans'
_diffrn_radiation_monochromator 'mirror optics'
_diffrn_radiation_probe x-ray
_diffrn_radiation_type CuK\a
_diffrn_radiation_wavelength 1.54178
_diffrn_reflns_av_R_equivalents 0.0912
_diffrn_reflns_av_unetI/netI 0.0508
_diffrn_reflns_Laue_measured_fraction_full 0.999
_diffrn_reflns_Laue_measured_fraction_max 0.997
_diffrn_reflns_limit_h_max 41
_diffrn_reflns_limit_h_min -36
_diffrn_reflns_limit_k_max 20
_diffrn_reflns_limit_k_min -20
_diffrn_reflns_limit_l_max 18
_diffrn_reflns_limit_l_min -19
_diffrn_reflns_number 53655
_diffrn_reflns_point_group_measured_fraction_full 0.999
_diffrn_reflns_point_group_measured_fraction_max 0.997
_diffrn_reflns_theta_full 67.679
_diffrn_reflns_theta_max 68.575
_diffrn_reflns_theta_min 2.830
_diffrn_source 'microfocus sealed X-ray tube'
_diffrn_source_type 'Incoatec I\ms'
_diffrn_standards_number 0
_exptl_absorpt_coefficient_mu 1.093
_exptl_absorpt_correction_T_max 0.7531
_exptl_absorpt_correction_T_min 0.6589
_exptl_absorpt_correction_type multi-scan
_exptl_absorpt_process_details
;
 TWINABS-2012/1 (Bruker,2012) was used for absorption correction.

Final HKLF 4 output contains 50928 reflections, Rint = 0.5140
 (4350 with I > 3sig(I), Rint = 0.3325)
;
_exptl_crystal_colour 'clear light green'
_exptl_crystal_colour_lustre clear
_exptl_crystal_colour_modifier light
_exptl_crystal_colour_primary green
_exptl_crystal_density_diffrn 1.333
_exptl_crystal_description NEEDLE
_exptl_crystal_F_000 3316
_exptl_crystal_size_max 0.16
_exptl_crystal_size_mid 0.06
_exptl_crystal_size_min 0.05
_refine_diff_density_max 0.481
_refine_diff_density_min -0.333
_refine_diff_density_rms 0.099
_refine_ls_extinction_coef 0.00022(6)
_refine_ls_extinction_expression Fc^*^=kFc[1+0.001xFc^2^\l^3^/sin(2\q)]^-1/4^
_refine_ls_extinction_method 'SHELXL-2016/6 (Sheldrick 2016)'
_refine_ls_goodness_of_fit_ref 1.045
_refine_ls_hydrogen_treatment constr
_refine_ls_matrix_type full
_refine_ls_number_parameters 915
_refine_ls_number_reflns 7864
_refine_ls_number_restraints 2069
_refine_ls_restrained_S_all 0.966
_refine_ls_R_factor_all 0.1612
_refine_ls_R_factor_gt 0.0996
_refine_ls_shift/su_max 0.000
_refine_ls_shift/su_mean 0.000
_refine_ls_structure_factor_coef Fsqd
_refine_ls_weighting_details 'w=1/[\s^2^(Fo^2^)+(0.2000P)^2^] where P=(Fo^2^+2Fc^2^)/3'
_refine_ls_weighting_scheme calc
_refine_ls_wR_factor_gt 0.2742
_refine_ls_wR_factor_ref 0.3409
_reflns_Friedel_coverage 0.000
_reflns_number_gt 3636
_reflns_number_total 7864
_reflns_threshold_expression 'I > 2\s(I)'
_cod_data_source_file c8ce01211c2.cif
_cod_data_source_block ack096b3_sq
_cod_depositor_comments 'Adding full bibliography for 7231397--7231400.cif.'
_cod_original_formula_sum 'C47.1 H32.9 N6.7 Ni1 O6.7'
_cod_database_code 7231399
_shelx_shelxl_version_number 2016/6
_shelx_space_group_comment
;
The symmetry employed for this shelxl refinement is uniquely defined
by the following loop, which should always be used as a source of
symmetry information in preference to the above space-group names.
They are only intended as comments.
;
_shelx_estimated_absorpt_t_max 0.947
_shelx_estimated_absorpt_t_min 0.845
_olex2_refinement_description
;
1. Shared sites
{N1A, N1B}
{C35A, C35}
2. Others
 Fixed Uiso: H5(0.197) H5A(0.195) H10B(0.133) H11B(0.143) H12B(0.148)
 H13B(0.135) H1A(0.095) H2A(0.106) H3A(0.109) H4A(0.103) H1B(0.107) H2B(0.116)
 H3B(0.12) H4B(0.115) H10A(0.128) H11A(0.136) H12A(0.139) H13A(0.134)
 H15A(0.119) H16A(0.114) H17A(0.115) H18A(0.111) H15B(0.129) H16B(0.123)
 H17B(0.126) H18B(0.108) H25(0.117) H24(0.118) H22(0.116) H21(0.119)
 H25A(0.127) H24A(0.125) H22A(0.13) H21A(0.128) H31(0.124) H29(0.125)
 H27(0.115) H27A(0.112) H31A(0.129) H29A(0.131) H37(0.1) H36(0.095) H34(0.108)
 H33(0.109) H33A(0.128) H34A(0.124) H36A(0.119) H37A(0.126) H40A(0.144)
 H41A(0.148) H43A(0.147) H44(0.163) H43(0.171) H41(0.154) H40(0.144) H44A(0.144)
 Fixed X: H5(0.826328) H5A(0.821624) H10B(0.289125) H11B(0.32692)
 H12B(0.401256) H13B(0.437799) H1A(0.463398) H2A(0.451141) H3A(0.380992)
 H4A(0.323101) H1B(0.465712) H2B(0.449632) H3B(0.37825) H4B(0.322946)
 H10A(0.297921) H11A(0.34711) H12A(0.419012) H13A(0.437502) H15A(0.149705)
 H16A(0.105251) H17A(0.133108) H18A(0.20542) H15B(0.153772) H16B(0.108126)
 H17B(0.132806) H18B(0.203406) H25(0.499143) H24(0.542472) H22(0.443525)
 H21(0.400194) H25A(0.500509) H24A(0.5427) H22A(0.437069) H21A(0.394877)
 H31(0.576245) H29(0.587619) H27(0.470102) H27A(0.476172) H31A(0.581689)
 H29A(0.591736) H37(0.554583) H36(0.520207) H34(0.427998) H33(0.462373)
 H33A(0.445631) H34A(0.412814) H36A(0.528991) H37A(0.561809) H40A(0.653332)
 H41A(0.729073) H43A(0.717499) H44(0.641019) H43(0.715733) H41(0.724799)
 H40(0.650084) H44A(0.64389)
 Fixed Y: H5(0.414192) H5A(0.442429) H10B(-0.106441) H11B(-0.089168) H12B(-
 0.072317) H13B(-0.072738) H1A(-0.105908) H2A(-0.110568) H3A(-0.111335) H4A(-
 0.107442) H1B(-0.107115) H2B(-0.121535) H3B(-0.130186) H4B(-0.124417) H10A(-
 0.127618) H11A(-0.093464) H12A(-0.082638) H13A(-0.080206) H15A(-0.197173)
 H16A(-0.20439) H17A(-0.179183) H18A(-0.146759) H15B(-0.19636) H16B(-0.204821)
 H17B(-0.177008) H18B(-0.144201) H25(0.08846) H24(0.198381) H22(0.317565)
 H21(0.207645) H25A(0.08096) H24A(0.192578) H22A(0.324066) H21A(0.212449)
 H31(0.286742) H29(0.519646) H27(0.420358) H27A(0.415682) H31A(0.282883)
 H29A(0.516297) H37(0.613704) H36(0.73376) H34(0.643146) H33(0.523089)
 H33A(0.51773) H34A(0.639255) H36A(0.741639) H37A(0.620113) H40A(0.483357)
 H41A(0.475842) H43A(0.289885) H44(0.301976) H43(0.291828) H41(0.480291)
 H40(0.49044) H44A(0.296991)
 Fixed Z: H5(0.706885) H5A(0.70202) H10B(0.361299) H11B(0.523875)
 H12B(0.59238) H13B(0.498309) H1A(0.179064) H2A(0.021473) H3A(-0.097841) H4A(-
 0.059565) H1B(0.145445) H2B(-0.013584) H3B(-0.126066) H4B(-0.07952)
 H10A(0.401347) H11A(0.55998) H12A(0.590724) H13A(0.47337) H15A(-0.138169)
 H16A(-0.062008) H17A(0.099232) H18A(0.184313) H15B(-0.183119) H16B(-0.109104)
 H17B(0.046418) H18B(0.137787) H25(0.315179) H24(0.366734) H22(0.37419)
 H21(0.322635) H25A(0.378561) H24A(0.424373) H22A(0.28476) H21A(0.238947)
 H31(0.424206) H29(0.449127) H27(0.341558) H27A(0.344039) H31A(0.479101)
 H29A(0.493436) H37(0.509089) H36(0.471639) H34(0.232579) H33(0.270027)
 H33A(0.338184) H34A(0.308458) H36A(0.397592) H37A(0.427317) H40A(0.464879)
 H41A(0.548054) H43A(0.702792) H44(0.415824) H43(0.485195) H41(0.644877)
 H40(0.575507) H44A(0.620985)
;
_platon_squeeze_void_probe_radius 1.20
_olex2_exptl_crystal_mounting_method 'mounted in oil on a mitiGen loop'
_olex2_submission_special_instructions 'No special instructions were received'

loop_
_space_group_symop_operation_xyz
'x, y, z'
'-x, y, -z+1/2'
'x+1/2, y+1/2, z'
'-x+1/2, y+1/2, -z+1/2'
'-x, -y, -z'
'x, -y, z-1/2'
'-x+1/2, -y+1/2, -z'
'x+1/2, -y+1/2, z-1/2'

loop_
_atom_site_label
_atom_site_type_symbol
_atom_site_fract_x
_atom_site_fract_y
_atom_site_fract_z
_atom_site_U_iso_or_equiv
_atom_site_adp_type
_atom_site_occupancy
_atom_site_site_symmetry_order
_atom_site_calc_flag
_atom_site_refinement_flags_posn
_atom_site_refinement_flags_adp
_atom_site_refinement_flags_occupancy
_atom_site_disorder_assembly
_atom_site_disorder_group
Ni1A Ni 0.4078(5) -0.1002(10) 0.2938(8) 0.070(2) Uani 0.304(4) 1 d D U P A 1
Ni1B Ni 0.4096(2) -0.1006(5) 0.2657(3) 0.0766(12) Uani 0.696(4) 1 d D U P A 2
O1A O 0.4334(8) 0.0007(15) 0.3243(15) 0.082(4) Uani 0.304(4) 1 d D U P A 1
O1B O 0.4370(3) 0.0030(6) 0.2905(6) 0.080(2) Uani 0.696(4) 1 d D U P A 2
O2A O 0.3755(9) 0.0694(18) 0.2584(18) 0.092(6) Uani 0.304(4) 1 d . U P A 2
O2B O 0.3785(3) 0.0731(7) 0.2206(7) 0.091(3) Uani 0.696(4) 1 d . U P A 1
O3 O 0.4053(10) 0.780(2) 0.3049(17) 0.081(4) Uani 0.304(4) 1 d . U P A 2
O3A O 0.4073(4) 0.7782(8) 0.2730(7) 0.089(3) Uani 0.696(4) 1 d . U P A 1
O4 O 0.4649(14) 0.843(3) 0.361(3) 0.081(5) Uani 0.304(4) 1 d . U P A 2
O4A O 0.4679(5) 0.8393(12) 0.3411(10) 0.079(3) Uani 0.696(4) 1 d . U P A 1
O5 O 0.8025(14) 0.431(3) 0.667(4) 0.132(7) Uani 0.304(4) 1 d D U P A 2
H5 H 0.826328 0.414192 0.706885 0.197 Uiso 0.304(4) 1 d R . P A 2
O5A O 0.7955(5) 0.4381(10) 0.6652(15) 0.130(4) Uani 0.696(4) 1 d D U P A 1
H5A H 0.821624 0.442429 0.702020 0.195 Uiso 0.696(4) 1 d R . P A 1
O6 O 0.7908(6) 0.3229(12) 0.6066(18) 0.165(6) Uani 0.304(4) 1 d D U P A 2
O6A O 0.7969(2) 0.3281(4) 0.7514(6) 0.130(3) Uani 0.696(4) 1 d D U P A 1
N1A N 0.3840(12) -0.092(3) 0.380(3) 0.103(3) Uani 0.304(4) 1 d D U P A 1
N1B N 0.3852(4) -0.0898(12) 0.3739(9) 0.100(2) Uani 0.696(4) 1 d D U P A 2
C9B C 0.3410(4) -0.0999(9) 0.3332(6) 0.096(3) Uani 0.696(4) 1 d DG U P A 2
C10B C 0.3193(3) -0.0996(7) 0.3891(7) 0.111(3) Uani 0.696(4) 1 d G U P A 2
H10B H 0.289125 -0.106441 0.361299 0.133 Uiso 0.696(4) 1 calc R . P A 2
C11B C 0.3418(3) -0.0893(7) 0.4857(7) 0.119(3) Uani 0.696(4) 1 d G U P A 2
H11B H 0.326920 -0.089168 0.523875 0.143 Uiso 0.696(4) 1 calc R . P A 2
C12B C 0.3859(3) -0.0793(9) 0.5264(7) 0.124(3) Uani 0.696(4) 1 d G U P A 2
H12B H 0.401256 -0.072317 0.592380 0.148 Uiso 0.696(4) 1 calc R . P A 2
C13B C 0.4076(3) -0.0796(11) 0.4705(10) 0.112(3) Uani 0.696(4) 1 d G U P A 2
H13B H 0.437799 -0.072738 0.498309 0.135 Uiso 0.696(4) 1 calc R . P A 2
N2A N 0.3445(10) -0.0961(19) 0.2168(17) 0.071(3) Uani 0.304(4) 1 d . U P A 1
N2B N 0.3468(4) -0.0996(7) 0.1901(7) 0.072(2) Uani 0.696(4) 1 d . U P A 2
N4A N 0.2805(7) -0.1235(14) 0.2181(14) 0.076(3) Uani 0.304(4) 1 d . U P A 1
N4B N 0.2783(3) -0.1248(6) 0.1806(7) 0.080(2) Uani 0.696(4) 1 d . U P A 2
N5A N 0.2850(8) -0.1249(15) 0.0722(16) 0.076(3) Uani 0.304(4) 1 d . U P A 1
N5B N 0.2900(3) -0.1272(6) 0.0426(7) 0.080(2) Uani 0.696(4) 1 d . U P A 2
N6B N 0.2071(3) -0.1666(6) -0.0634(7) 0.107(2) Uani 0.696(4) 1 d . U P A 2
C1A C 0.4349(5) -0.1062(14) 0.1306(11) 0.079(3) Uani 0.304(4) 1 d . U P A 1
H1A H 0.463398 -0.105908 0.179064 0.095 Uiso 0.304(4) 1 calc R . P A 1
C2A C 0.4276(6) -0.1090(13) 0.0370(12) 0.088(3) Uani 0.304(4) 1 d G U P A 1
H2A H 0.451141 -0.110568 0.021473 0.106 Uiso 0.304(4) 1 calc R . P A 1
C3A C 0.3860(6) -0.1094(14) -0.0339(10) 0.091(3) Uani 0.304(4) 1 d G U P A 1
H3A H 0.380992 -0.111335 -0.097841 0.109 Uiso 0.304(4) 1 calc R . P A 1
C4A C 0.3516(5) -0.1071(15) -0.0111(13) 0.086(3) Uani 0.304(4) 1 d G U P A 1
H4A H 0.323101 -0.107442 -0.059565 0.103 Uiso 0.304(4) 1 calc R . P A 1
C5A C 0.3589(6) -0.1044(16) 0.0825(15) 0.088(3) Uani 0.304(4) 1 d G U P A 1
N3A N 0.4005(6) -0.1039(16) 0.1534(11) 0.079(3) Uani 0.304(4) 1 d G U P A 1
C5B C 0.3615(2) -0.1123(6) 0.0606(6) 0.082(2) Uani 0.696(4) 1 d . U P A 2
N3B N 0.4039(2) -0.1072(6) 0.1274(4) 0.0771(19) Uani 0.696(4) 1 d G U P A 2
C1B C 0.4367(2) -0.1106(6) 0.0998(5) 0.089(2) Uani 0.696(4) 1 d G U P A 2
H1B H 0.465712 -0.107115 0.145445 0.107 Uiso 0.696(4) 1 calc R . P A 2
C2B C 0.4272(2) -0.1192(6) 0.0053(5) 0.097(2) Uani 0.696(4) 1 d G U P A 2
H2B H 0.449632 -0.121535 -0.013584 0.116 Uiso 0.696(4) 1 calc R . P A 2
C3B C 0.3848(3) -0.1243(6) -0.0615(4) 0.100(3) Uani 0.696(4) 1 d G U P A 2
H3B H 0.378250 -0.130186 -0.126066 0.120 Uiso 0.696(4) 1 calc R . P A 2
C4B C 0.3519(2) -0.1209(6) -0.0339(5) 0.095(3) Uani 0.696(4) 1 d G U P A 2
H4B H 0.322946 -0.124417 -0.079520 0.115 Uiso 0.696(4) 1 calc R . P A 2
C6A C 0.3310(11) -0.1056(18) 0.128(2) 0.074(3) Uani 0.304(4) 1 d . U P A 1
C6B C 0.3298(4) -0.1128(7) 0.0979(7) 0.073(2) Uani 0.696(4) 1 d . U P A 2
C7A C 0.2661(10) -0.1317(17) 0.126(2) 0.074(3) Uani 0.304(4) 1 d . U P A 1
C7B C 0.2647(4) -0.1334(7) 0.0900(8) 0.078(2) Uani 0.696(4) 1 d . U P A 2
C8A C 0.3221(9) -0.1081(18) 0.2613(18) 0.072(3) Uani 0.304(4) 1 d . U P A 1
C8B C 0.3197(4) -0.1074(7) 0.2283(7) 0.078(2) Uani 0.696(4) 1 d . U P A 2
C9A C 0.3440(11) -0.099(3) 0.359(2) 0.097(3) Uani 0.304(4) 1 d D U P A 1
C10A C 0.3266(11) -0.1113(19) 0.420(2) 0.107(3) Uani 0.304(4) 1 d . U P A 1
H10A H 0.297921 -0.127618 0.401347 0.128 Uiso 0.304(4) 1 calc R . P A 1
C11A C 0.3558(10) -0.097(2) 0.511(2) 0.114(4) Uani 0.304(4) 1 d . U P A 1
H11A H 0.347110 -0.093464 0.559980 0.136 Uiso 0.304(4) 1 calc R . P A 1
C12A C 0.3975(11) -0.088(2) 0.528(3) 0.116(4) Uani 0.304(4) 1 d . U P A 1
H12A H 0.419012 -0.082638 0.590724 0.139 Uiso 0.304(4) 1 calc R . P A 1
C13A C 0.4080(11) -0.086(3) 0.459(3) 0.112(3) Uani 0.304(4) 1 d . U P A 1
H13A H 0.437502 -0.080206 0.473370 0.134 Uiso 0.304(4) 1 calc R . P A 1
C14A C 0.2205(4) -0.1527(13) 0.0736(12) 0.094(4) Uani 0.304(4) 1 d . U P A 1
N6A N 0.2040(5) -0.1677(12) -0.0222(12) 0.099(3) Uani 0.304(4) 1 d G U P A 1
C15A C 0.1610(6) -0.1869(12) -0.0727(10) 0.099(3) Uani 0.304(4) 1 d G U P A 1
H15A H 0.149705 -0.197173 -0.138169 0.119 Uiso 0.304(4) 1 calc R . P A 1
C16A C 0.1346(4) -0.1912(12) -0.0275(12) 0.095(4) Uani 0.304(4) 1 d G U P A 1
H16A H 0.105251 -0.204390 -0.062008 0.114 Uiso 0.304(4) 1 calc R . P A 1
C17A C 0.1512(5) -0.1763(12) 0.0683(12) 0.096(4) Uani 0.304(4) 1 d G U P A 1
H17A H 0.133108 -0.179183 0.099232 0.115 Uiso 0.304(4) 1 calc R . P A 1
C18A C 0.1941(5) -0.1570(12) 0.1189(10) 0.093(3) Uani 0.304(4) 1 d G U P A 1
H18A H 0.205420 -0.146759 0.184313 0.111 Uiso 0.304(4) 1 calc R . P A 1
C14B C 0.2180(3) -0.1519(7) 0.0336(9) 0.097(2) Uani 0.696(4) 1 d . U P A 2
C15B C 0.1642(3) -0.1862(7) -0.1178(9) 0.107(3) Uani 0.696(4) 1 d . U P A 2
H15B H 0.153772 -0.196360 -0.183119 0.129 Uiso 0.696(4) 1 calc R . P A 2
C16B C 0.1373(3) -0.1905(7) -0.0737(9) 0.103(3) Uani 0.696(4) 1 d . U P A 2
H16B H 0.108126 -0.204821 -0.109104 0.123 Uiso 0.696(4) 1 calc R . P A 2
C17B C 0.1520(3) -0.1745(7) 0.0185(9) 0.105(2) Uani 0.696(4) 1 d . U P A 2
H17B H 0.132806 -0.177008 0.046418 0.126 Uiso 0.696(4) 1 calc R . P A 2
C18B C 0.1934(3) -0.1551(6) 0.0727(8) 0.090(2) Uani 0.696(4) 1 d . U P A 2
H18B H 0.203406 -0.144201 0.137787 0.108 Uiso 0.696(4) 1 calc R . P A 2
C19A C 0.4130(14) 0.061(2) 0.278(2) 0.080(4) Uani 0.304(4) 1 d D U P A 1
C19B C 0.4182(6) 0.0685(8) 0.2754(12) 0.080(3) Uani 0.696(4) 1 d D U P A 2
C20 C 0.4456(7) 0.1377(8) 0.3141(14) 0.097(3) Uani 0.304(4) 1 d D U P A 1
C25 C 0.4879(7) 0.1350(10) 0.3272(15) 0.097(4) Uani 0.304(4) 1 d G U P A 1
H25 H 0.499143 0.088460 0.315179 0.117 Uiso 0.304(4) 1 calc R . P A 1
C24 C 0.5136(5) 0.2003(13) 0.3578(16) 0.099(4) Uani 0.304(4) 1 d G U P A 1
H24 H 0.542472 0.198381 0.366734 0.118 Uiso 0.304(4) 1 calc R . P A 1
C23 C 0.4971(5) 0.2683(11) 0.3753(15) 0.097(3) Uani 0.304(4) 1 d G U P A 1
C22 C 0.4548(6) 0.2711(8) 0.3622(13) 0.097(3) Uani 0.304(4) 1 d G U P A 1
H22 H 0.443525 0.317565 0.374190 0.116 Uiso 0.304(4) 1 calc R . P A 1
C21 C 0.4291(5) 0.2058(10) 0.3316(14) 0.100(4) Uani 0.304(4) 1 d G U P A 1
H21 H 0.400194 0.207645 0.322635 0.119 Uiso 0.304(4) 1 calc R . P A 1
C20A C 0.4437(3) 0.1362(4) 0.3044(6) 0.091(2) Uani 0.696(4) 1 d D U P A 2
C25A C 0.4876(3) 0.1303(4) 0.3595(6) 0.106(3) Uani 0.696(4) 1 d G U P A 2
H25A H 0.500509 0.080960 0.378561 0.127 Uiso 0.696(4) 1 calc R . P A 2
C24A C 0.5127(2) 0.1966(6) 0.3867(6) 0.104(3) Uani 0.696(4) 1 d G U P A 2
H24A H 0.542700 0.192578 0.424373 0.125 Uiso 0.696(4) 1 calc R . P A 2
C23A C 0.4939(2) 0.2688(5) 0.3589(6) 0.097(2) Uani 0.696(4) 1 d G U P A 2
C22A C 0.4499(2) 0.2747(3) 0.3038(6) 0.109(3) Uani 0.696(4) 1 d G U P A 2
H22A H 0.437069 0.324066 0.284760 0.130 Uiso 0.696(4) 1 calc R . P A 2
C21A C 0.4249(2) 0.2084(4) 0.2766(6) 0.107(3) Uani 0.696(4) 1 d G U P A 2
H21A H 0.394877 0.212449 0.238947 0.128 Uiso 0.696(4) 1 calc R . P A 2
C26 C 0.5191(6) 0.3431(14) 0.379(2) 0.098(3) Uani 0.304(4) 1 d . U P A 2
C31 C 0.5634(7) 0.3363(10) 0.4164(15) 0.104(4) Uani 0.304(4) 1 d G U P A 2
H31 H 0.576245 0.286742 0.424206 0.124 Uiso 0.304(4) 1 calc R . P A 2
C30 C 0.5889(6) 0.4021(12) 0.4426(15) 0.107(3) Uani 0.304(4) 1 d G U P A 2
C29 C 0.5702(7) 0.4747(10) 0.4312(16) 0.104(4) Uani 0.304(4) 1 d G U P A 2
H29 H 0.587619 0.519646 0.449127 0.125 Uiso 0.304(4) 1 calc R . P A 2
C28 C 0.5259(7) 0.4815(13) 0.394(2) 0.097(3) Uani 0.304(4) 1 d G U P A 2
C27 C 0.5004(6) 0.4157(16) 0.367(2) 0.095(3) Uani 0.304(4) 1 d G U P A 2
H27 H 0.470102 0.420358 0.341558 0.115 Uiso 0.304(4) 1 calc R . P A 2
C28A C 0.5310(3) 0.4775(5) 0.4150(8) 0.097(2) Uani 0.696(4) 1 d . U P A 1
C27A C 0.5061(2) 0.4113(7) 0.3825(9) 0.094(2) Uani 0.696(4) 1 d G U P A 1
H27A H 0.476172 0.415682 0.344039 0.112 Uiso 0.696(4) 1 calc R . P A 1
C26A C 0.5250(3) 0.3388(6) 0.4064(7) 0.097(2) Uani 0.696(4) 1 d G U P A 1
C31A C 0.5688(3) 0.3324(4) 0.4628(6) 0.108(3) Uani 0.696(4) 1 d G U P A 1
H31A H 0.581689 0.282883 0.479101 0.129 Uiso 0.696(4) 1 calc R . P A 1
C30A C 0.5936(2) 0.3986(5) 0.4952(6) 0.110(3) Uani 0.696(4) 1 d G U P A 1
C29A C 0.5747(3) 0.4711(4) 0.4713(7) 0.109(3) Uani 0.696(4) 1 d G U P A 1
H29A H 0.591736 0.516297 0.493436 0.131 Uiso 0.696(4) 1 calc R . P A 1
C32 C 0.5117(4) 0.5571(7) 0.3931(12) 0.095(3) Uani 0.304(4) 1 d . U P A 2
C37 C 0.5289(4) 0.6197(8) 0.4530(9) 0.083(3) Uani 0.304(4) 1 d G U P A 2
H37 H 0.554583 0.613704 0.509089 0.100 Uiso 0.304(4) 1 calc R . P A 2
C36 C 0.5085(4) 0.6910(7) 0.4307(10) 0.079(3) Uani 0.304(4) 1 d G U P A 2
H36 H 0.520207 0.733760 0.471639 0.095 Uiso 0.304(4) 1 calc R . P A 2
C35 C 0.4709(4) 0.6997(6) 0.3486(12) 0.086(3) Uani 0.304(4) 1 d G U P A 2
C34 C 0.4537(4) 0.6372(8) 0.2887(10) 0.090(3) Uani 0.304(4) 1 d G U P A 2
H34 H 0.427998 0.643146 0.232579 0.108 Uiso 0.304(4) 1 calc R . P A 2
C33 C 0.4741(4) 0.5659(7) 0.3110(11) 0.091(3) Uani 0.304(4) 1 d G U P A 2
H33 H 0.462373 0.523089 0.270027 0.109 Uiso 0.304(4) 1 calc R . P A 2
C32A C 0.50680(19) 0.5575(3) 0.3855(6) 0.094(2) Uani 0.696(4) 1 d . U P A 1
C33A C 0.46255(18) 0.5632(3) 0.3502(6) 0.107(3) Uani 0.696(4) 1 d G U P A 1
H33A H 0.445631 0.517730 0.338184 0.128 Uiso 0.696(4) 1 calc R . P A 1
C34A C 0.44306(14) 0.6354(4) 0.3326(6) 0.103(3) Uani 0.696(4) 1 d G U P A 1
H34A H 0.412814 0.639255 0.308458 0.124 Uiso 0.696(4) 1 calc R . P A 1
C35A C 0.46782(19) 0.7019(3) 0.3502(6) 0.085(2) Uani 0.696(4) 1 d G U P A 1
C36A C 0.51207(19) 0.6962(3) 0.3855(6) 0.099(3) Uani 0.696(4) 1 d G U P A 1
H36A H 0.528991 0.741639 0.397592 0.119 Uiso 0.696(4) 1 calc R . P A 1
C37A C 0.53156(14) 0.6240(4) 0.4032(6) 0.105(3) Uani 0.696(4) 1 d G U P A 1
H37A H 0.561809 0.620113 0.427317 0.126 Uiso 0.696(4) 1 calc R . P A 1
C38 C 0.4480(15) 0.7876(18) 0.322(4) 0.083(3) Uani 0.304(4) 1 d D U P A 2
C38A C 0.4463(6) 0.7732(7) 0.3269(17) 0.082(2) Uani 0.696(4) 1 d D U P A 1
C39A C 0.6415(3) 0.3926(6) 0.5470(10) 0.118(3) Uani 0.696(4) 1 d . U P A 1
C40A C 0.6670(4) 0.4480(6) 0.5151(10) 0.120(3) Uani 0.696(4) 1 d . U P A 1
H40A H 0.653332 0.483357 0.464879 0.144 Uiso 0.696(4) 1 calc R . P A 1
C41A C 0.7112(4) 0.4432(7) 0.5640(11) 0.124(3) Uani 0.696(4) 1 d . U P A 1
H41A H 0.729073 0.475842 0.548054 0.148 Uiso 0.696(4) 1 calc R . P A 1
C42A C 0.7308(3) 0.3848(6) 0.6439(11) 0.127(3) Uani 0.696(4) 1 d . U P A 1
C43A C 0.7048(3) 0.3304(5) 0.6588(9) 0.123(3) Uani 0.696(4) 1 d . U P A 1
H43A H 0.717499 0.289885 0.702792 0.147 Uiso 0.696(4) 1 calc R . P A 1
C44 C 0.6580(5) 0.3382(9) 0.4623(14) 0.136(5) Uani 0.304(4) 1 d . U P A 2
H44 H 0.641019 0.301976 0.415824 0.163 Uiso 0.304(4) 1 calc R . P A 2
C43 C 0.7024(5) 0.3321(9) 0.5035(15) 0.142(5) Uani 0.304(4) 1 d G U P A 2
H43 H 0.715733 0.291828 0.485195 0.171 Uiso 0.304(4) 1 calc R . P A 2
C42 C 0.7273(4) 0.3851(11) 0.5716(15) 0.131(4) Uani 0.304(4) 1 d DG U P A 2
C41 C 0.7078(6) 0.4441(11) 0.5984(15) 0.128(4) Uani 0.304(4) 1 d G U P A 2
H41 H 0.724799 0.480291 0.644877 0.154 Uiso 0.304(4) 1 calc R . P A 2
C40 C 0.6634(6) 0.4501(10) 0.5572(16) 0.120(4) Uani 0.304(4) 1 d G U P A 2
H40 H 0.650084 0.490440 0.575507 0.144 Uiso 0.304(4) 1 calc R . P A 2
C39 C 0.6385(4) 0.3972(10) 0.4891(15) 0.119(4) Uani 0.304(4) 1 d G U P A 2
C44A C 0.6610(3) 0.3349(5) 0.6103(9) 0.120(3) Uani 0.696(4) 1 d . U P A 1
H44A H 0.643890 0.296991 0.620985 0.144 Uiso 0.696(4) 1 calc R . P A 1
C45 C 0.7734(6) 0.3769(15) 0.635(2) 0.135(4) Uani 0.304(4) 1 d D U P A 2
C45A C 0.7789(3) 0.3827(5) 0.6940(9) 0.127(3) Uani 0.696(4) 1 d D U P A 1

loop_
_atom_site_aniso_label
_atom_site_aniso_U_11
_atom_site_aniso_U_22
_atom_site_aniso_U_33
_atom_site_aniso_U_23
_atom_site_aniso_U_13
_atom_site_aniso_U_12
Ni1A 0.064(2) 0.061(2) 0.075(5) 0.001(4) 0.021(3) -0.0055(16)
Ni1B 0.0630(10) 0.0671(10) 0.085(3) 0.001(2) 0.0186(18) -0.0027(7)
O1A 0.079(6) 0.064(5) 0.095(7) 0.004(6) 0.031(6) -0.010(5)
O1B 0.075(3) 0.062(3) 0.099(5) 0.007(4) 0.034(4) -0.008(2)
O2A 0.081(8) 0.079(8) 0.109(11) 0.018(10) 0.035(9) -0.002(6)
O2B 0.070(3) 0.072(3) 0.117(7) 0.020(5) 0.026(5) 0.000(3)
O3 0.069(5) 0.061(5) 0.101(7) -0.002(7) 0.027(6) -0.005(4)
O3A 0.070(3) 0.060(3) 0.110(6) 0.001(5) 0.014(5) -0.004(2)
O4 0.066(6) 0.057(5) 0.102(7) 0.001(7) 0.021(6) -0.004(5)
O4A 0.063(3) 0.058(3) 0.105(6) -0.003(5) 0.025(4) 0.000(3)
O5 0.079(10) 0.090(9) 0.205(10) -0.014(9) 0.043(9) 0.008(9)
O5A 0.065(5) 0.086(6) 0.208(7) -0.011(5) 0.031(5) -0.003(5)
O6 0.098(9) 0.109(9) 0.241(12) -0.029(10) 0.032(9) -0.002(8)
O6A 0.074(3) 0.099(5) 0.164(7) 0.007(4) 0.004(4) -0.002(3)
N1A 0.100(4) 0.085(4) 0.114(5) 0.003(4) 0.038(4) 0.000(4)
N1B 0.095(3) 0.080(3) 0.116(4) 0.004(3) 0.038(3) 0.001(3)
C9B 0.095(4) 0.078(3) 0.111(5) 0.002(4) 0.041(4) -0.001(3)
C10B 0.111(4) 0.097(4) 0.116(5) 0.004(4) 0.041(4) -0.003(4)
C11B 0.118(5) 0.112(4) 0.120(5) 0.002(4) 0.045(4) -0.002(4)
C12B 0.119(5) 0.113(5) 0.125(5) 0.002(4) 0.039(4) 0.001(4)
C13B 0.111(4) 0.099(4) 0.115(5) 0.005(4) 0.038(4) 0.001(4)
N2A 0.067(4) 0.064(4) 0.078(5) -0.003(5) 0.029(4) 0.003(4)
N2B 0.065(3) 0.063(3) 0.078(5) -0.001(4) 0.022(3) -0.001(2)
N4A 0.069(4) 0.070(4) 0.082(5) -0.001(5) 0.028(4) 0.001(4)
N4B 0.072(3) 0.072(3) 0.088(4) -0.003(4) 0.027(4) 0.000(2)
N5A 0.068(4) 0.074(4) 0.081(5) -0.002(4) 0.029(4) 0.002(4)
N5B 0.062(3) 0.076(3) 0.091(4) -0.002(4) 0.024(3) 0.004(2)
N6B 0.076(3) 0.101(4) 0.122(5) -0.005(4) 0.022(4) 0.000(3)
C1A 0.071(4) 0.085(4) 0.086(5) 0.000(5) 0.040(4) 0.012(4)
C2A 0.082(4) 0.092(4) 0.090(5) -0.002(4) 0.036(4) 0.012(4)
C3A 0.090(4) 0.092(5) 0.088(5) -0.002(5) 0.036(4) 0.009(4)
C4A 0.083(4) 0.086(5) 0.088(5) -0.002(5) 0.036(4) 0.008(4)
C5A 0.082(4) 0.081(5) 0.088(5) 0.002(5) 0.025(4) 0.005(4)
N3A 0.071(4) 0.080(4) 0.083(5) 0.002(5) 0.030(4) 0.007(4)
C5B 0.070(3) 0.076(4) 0.090(5) 0.006(4) 0.026(3) 0.010(3)
N3B 0.065(3) 0.077(3) 0.086(4) 0.002(3) 0.030(3) 0.006(2)
C1B 0.077(3) 0.092(4) 0.093(5) 0.004(4) 0.032(3) 0.011(3)
C2B 0.093(3) 0.100(4) 0.093(5) 0.002(4) 0.036(4) 0.009(3)
C3B 0.095(4) 0.096(4) 0.097(5) -0.001(4) 0.032(4) 0.008(3)
C4B 0.085(3) 0.089(4) 0.095(5) -0.001(4) 0.023(3) 0.008(3)
C6A 0.067(4) 0.069(4) 0.081(5) -0.002(4) 0.027(4) 0.003(4)
C6B 0.062(3) 0.067(3) 0.080(5) -0.002(4) 0.022(4) 0.003(3)
C7A 0.067(4) 0.071(4) 0.080(5) -0.002(5) 0.028(4) 0.001(4)
C7B 0.065(3) 0.069(3) 0.092(5) 0.001(4) 0.028(4) -0.001(3)
C8A 0.070(4) 0.065(4) 0.078(5) -0.001(5) 0.028(4) 0.002(4)
C8B 0.069(3) 0.068(3) 0.085(4) -0.004(4) 0.023(4) 0.003(3)
C9A 0.098(4) 0.083(4) 0.109(5) 0.002(5) 0.043(4) 0.001(4)
C10A 0.105(5) 0.098(5) 0.112(5) 0.002(5) 0.043(4) -0.001(4)
C11A 0.110(5) 0.108(5) 0.117(5) 0.002(5) 0.044(4) 0.003(5)
C12A 0.110(5) 0.109(5) 0.121(5) 0.001(5) 0.043(4) 0.005(5)
C13A 0.109(5) 0.099(5) 0.117(5) 0.004(4) 0.040(4) 0.002(4)
C14A 0.080(5) 0.091(5) 0.099(6) -0.003(5) 0.027(5) 0.002(5)
N6A 0.079(4) 0.097(4) 0.107(5) -0.002(5) 0.028(4) 0.002(4)
C15A 0.079(4) 0.101(4) 0.110(5) 0.001(5) 0.034(4) -0.002(4)
C16A 0.080(5) 0.100(5) 0.105(6) -0.001(5) 0.039(5) -0.001(5)
C17A 0.083(5) 0.102(5) 0.102(6) 0.000(5) 0.039(5) 0.001(4)
C18A 0.076(4) 0.097(5) 0.100(5) -0.005(5) 0.034(4) 0.001(4)
C14B 0.077(3) 0.085(4) 0.106(5) -0.006(4) 0.019(4) -0.002(3)
C15B 0.076(4) 0.103(4) 0.120(5) -0.006(4) 0.021(4) -0.002(3)
C16B 0.078(4) 0.101(4) 0.120(5) 0.003(4) 0.034(4) 0.000(3)
C17B 0.088(4) 0.110(4) 0.115(5) -0.001(4) 0.041(4) 0.002(3)
C18B 0.073(3) 0.096(4) 0.102(4) -0.004(4) 0.038(3) 0.003(3)
C19A 0.074(6) 0.063(5) 0.098(6) 0.009(5) 0.032(5) -0.010(5)
C19B 0.073(5) 0.066(4) 0.097(5) 0.008(4) 0.033(3) -0.002(4)
C20 0.079(5) 0.061(5) 0.138(6) 0.003(5) 0.036(5) 0.000(4)
C25 0.079(5) 0.060(4) 0.138(6) 0.008(5) 0.034(5) 0.001(4)
C24 0.078(5) 0.061(5) 0.142(6) 0.008(5) 0.036(5) -0.002(4)
C23 0.076(4) 0.061(4) 0.147(5) 0.003(4) 0.041(4) 0.000(4)
C22 0.077(5) 0.058(4) 0.145(6) 0.006(5) 0.038(5) 0.003(4)
C21 0.080(5) 0.062(5) 0.141(6) 0.003(5) 0.034(5) 0.002(4)
C20A 0.075(3) 0.058(3) 0.133(5) 0.000(3) 0.038(3) -0.002(3)
C25A 0.083(4) 0.066(3) 0.145(6) 0.007(4) 0.029(4) 0.002(3)
C24A 0.077(3) 0.066(3) 0.150(6) 0.005(4) 0.033(4) -0.002(3)
C23A 0.078(3) 0.062(3) 0.148(5) 0.004(3) 0.045(3) 0.002(3)
C22A 0.085(4) 0.064(3) 0.155(6) 0.006(4) 0.031(5) 0.002(3)
C21A 0.083(4) 0.066(3) 0.150(6) 0.003(4) 0.030(4) 0.000(3)
C26 0.073(4) 0.064(4) 0.152(5) 0.001(4) 0.044(4) 0.001(4)
C31 0.074(5) 0.065(5) 0.160(6) 0.008(6) 0.039(5) 0.002(4)
C30 0.074(4) 0.065(4) 0.168(6) 0.001(5) 0.040(5) 0.001(4)
C29 0.076(5) 0.062(5) 0.160(6) 0.001(5) 0.038(5) -0.004(4)
C28 0.070(4) 0.062(4) 0.152(5) 0.001(4) 0.042(4) 0.001(4)
C27 0.072(5) 0.061(5) 0.151(6) 0.002(5) 0.047(5) 0.001(4)
C28A 0.074(3) 0.062(3) 0.150(5) 0.002(4) 0.044(4) 0.000(3)
C27A 0.067(3) 0.063(4) 0.150(6) 0.000(4) 0.046(4) -0.001(3)
C26A 0.072(3) 0.062(3) 0.152(5) 0.004(4) 0.046(4) 0.003(3)
C31A 0.077(4) 0.067(3) 0.164(6) 0.007(5) 0.037(5) 0.003(3)
C30A 0.075(3) 0.066(3) 0.167(5) 0.007(4) 0.034(4) -0.001(3)
C29A 0.079(4) 0.065(3) 0.163(6) 0.007(4) 0.033(5) 0.000(3)
C32 0.068(4) 0.064(4) 0.148(5) -0.001(4) 0.042(4) -0.004(4)
C37 0.057(4) 0.061(4) 0.138(6) 0.005(5) 0.050(5) -0.010(4)
C36 0.058(4) 0.059(4) 0.130(6) 0.002(5) 0.050(5) -0.012(4)
C35 0.065(4) 0.061(4) 0.123(5) -0.001(4) 0.032(4) -0.007(4)
C34 0.065(5) 0.061(4) 0.134(6) 0.002(5) 0.035(5) -0.009(4)
C33 0.066(5) 0.062(4) 0.142(6) -0.002(5) 0.043(5) -0.008(4)
C32A 0.068(3) 0.064(3) 0.146(4) -0.002(3) 0.043(3) -0.005(3)
C33A 0.075(4) 0.063(3) 0.161(5) -0.006(4) 0.030(4) -0.010(3)
C34A 0.068(3) 0.068(3) 0.151(5) 0.000(4) 0.026(4) -0.005(3)
C35A 0.065(3) 0.063(3) 0.118(4) -0.003(3) 0.030(3) -0.007(3)
C36A 0.069(3) 0.068(3) 0.147(5) 0.002(4) 0.034(4) -0.010(3)
C37A 0.071(3) 0.074(4) 0.158(5) 0.003(4) 0.040(4) -0.005(3)
C38 0.067(4) 0.059(4) 0.107(5) -0.003(5) 0.023(4) -0.004(4)
C38A 0.068(3) 0.061(4) 0.103(4) -0.002(4) 0.024(3) -0.010(4)
C39A 0.079(3) 0.068(3) 0.183(6) 0.005(4) 0.035(4) 0.003(3)
C40A 0.077(4) 0.075(4) 0.188(6) 0.004(4) 0.040(4) -0.001(3)
C41A 0.081(4) 0.079(4) 0.189(6) 0.002(5) 0.038(4) -0.008(3)
C42A 0.082(4) 0.071(4) 0.189(6) -0.009(4) 0.023(4) -0.002(3)
C43A 0.076(4) 0.065(4) 0.186(7) 0.006(5) 0.020(5) 0.003(3)
C44 0.084(6) 0.088(6) 0.199(8) -0.005(7) 0.029(7) -0.004(6)
C43 0.090(7) 0.091(8) 0.206(9) -0.013(8) 0.027(8) -0.006(7)
C42 0.081(5) 0.079(5) 0.197(7) -0.012(5) 0.028(5) -0.005(4)
C41 0.083(5) 0.079(5) 0.193(7) -0.003(5) 0.033(6) -0.006(5)
C40 0.079(5) 0.073(5) 0.187(7) 0.003(5) 0.040(6) -0.002(4)
C39 0.079(4) 0.072(4) 0.183(6) -0.001(5) 0.037(5) 0.002(4)
C44A 0.078(4) 0.059(4) 0.187(7) 0.005(5) 0.024(5) 0.001(3)
C45 0.082(5) 0.081(5) 0.202(7) -0.020(6) 0.025(6) 0.000(5)
C45A 0.076(4) 0.077(4) 0.190(7) -0.024(5) 0.023(5) 0.000(3)

loop_
_atom_type_symbol
_atom_type_description
_atom_type_scat_dispersion_real
_atom_type_scat_dispersion_imag
_atom_type_scat_source
C C 0.0181 0.0091 'International Tables Vol C Tables 4.2.6.8 and 6.1.1.4'
H H 0.0000 0.0000 'International Tables Vol C Tables 4.2.6.8 and 6.1.1.4'
N N 0.0311 0.0180 'International Tables Vol C Tables 4.2.6.8 and 6.1.1.4'
Ni Ni -3.0029 0.5091 'International Tables Vol C Tables 4.2.6.8 and 6.1.1.4'
O O 0.0492 0.0322 'International Tables Vol C Tables 4.2.6.8 and 6.1.1.4'

loop_
_geom_angle_atom_site_label_1
_geom_angle_atom_site_label_2
_geom_angle_atom_site_label_3
_geom_angle
_geom_angle_site_symmetry_1
_geom_angle_site_symmetry_3
O1A Ni1A O3A 155.3(12) . 1_545
O1A Ni1A O4A 94.8(11) . 1_545
O1A Ni1A N2A 112.7(14) . .
O1A Ni1A N3A 96.9(11) . .
O1A Ni1A C38A 126.7(11) . 1_545
O3A Ni1A O4A 61.0(8) 1_545 1_545
O3A Ni1A C38A 30.0(6) 1_545 1_545
O4A Ni1A C38A 32.2(8) 1_545 1_545
N1A Ni1A O1A 92.9(17) . .
N1A Ni1A O3A 102.1(18) . 1_545
N1A Ni1A O4A 116.8(16) . 1_545
N1A Ni1A N2A 73.9(15) . .
N1A Ni1A N3A 150.3(16) . .
N1A Ni1A C38A 106.2(18) . 1_545
N2A Ni1A O3A 90.4(12) . 1_545
N2A Ni1A O4A 150.5(13) . 1_545
N2A Ni1A N3A 76.5(10) . .
N2A Ni1A C38A 120.3(12) . 1_545
N3A Ni1A O3A 79.6(9) . 1_545
N3A Ni1A O4A 90.2(9) . 1_545
N3A Ni1A C38A 90.1(10) . 1_545
O1B Ni1B N1B 94.8(6) . .
O1B Ni1B N3B 94.2(4) . .
O3 Ni1B N1B 76.3(9) 1_545 .
O4 Ni1B N1B 91.3(12) 1_545 .
O4 Ni1B N3B 111.2(11) 1_545 .
N2B Ni1B O1B 114.7(6) . .
N2B Ni1B N1B 77.0(5) . .
N2B Ni1B N3B 78.2(4) . .
N3B Ni1B N1B 155.1(5) . .
C19A O1A Ni1A 121(2) . .
C19B O1B Ni1B 127.0(10) . .
C38A O3A Ni1A 91.6(9) . 1_565
C38A O4A Ni1A 88.3(14) . 1_565
C45 O5 H5 113.1 . .
C45A O5A H5A 109.5 . .
C9A N1A Ni1A 125(3) . .
C13A N1A Ni1A 117(3) . .
C13A N1A C9A 118(3) . .
C9B N1B Ni1B 110.3(7) . .
C9B N1B C13B 120.0 . .
C13B N1B Ni1B 129.6(7) . .
N1B C9B C10B 120.0 . .
N1B C9B C8B 115.7(10) . .
C10B C9B C8B 124.2(10) . .
C9B C10B H10B 120.0 . .
C11B C10B C9B 120.0 . .
C11B C10B H10B 120.0 . .
C10B C11B H11B 120.0 . .
C10B C11B C12B 120.0 . .
C12B C11B H11B 120.0 . .
C11B C12B H12B 120.0 . .
C13B C12B C11B 120.0 . .
C13B C12B H12B 120.0 . .
N1B C13B H13B 120.0 . .
C12B C13B N1B 120.0 . .
C12B C13B H13B 120.0 . .
C6A N2A Ni1A 116(2) . .
C8A N2A Ni1A 115.7(19) . .
C8A N2A C6A 124(3) . .
C6B N2B Ni1B 120.3(8) . .
C8B N2B Ni1B 122.5(8) . .
C8B N2B C6B 114.6(11) . .
C7A N4A C8A 113(2) . .
C7B N4B C8B 115.4(10) . .
C7A N5A C6A 111(2) . .
C6B N5B C7B 112.9(9) . .
C15B N6B C14B 114.4(10) . .
C2A C1A H1A 120.0 . .
C2A C1A N3A 120.0 . .
N3A C1A H1A 120.0 . .
C1A C2A H2A 120.0 . .
C3A C2A C1A 120.0 . .
C3A C2A H2A 120.0 . .
C2A C3A H3A 120.0 . .
C2A C3A C4A 120.0 . .
C4A C3A H3A 120.0 . .
C3A C4A H4A 120.0 . .
C5A C4A C3A 120.0 . .
C5A C4A H4A 120.0 . .
C4A C5A C6A 133.4(18) . .
N3A C5A C4A 120.0 . .
N3A C5A C6A 106.6(18) . .
C1A N3A Ni1A 123.2(10) . .
C5A N3A Ni1A 116.8(10) . .
C5A N3A C1A 120.0 . .
N3B C5B C4B 120.0 . .
N3B C5B C6B 115.4(6) . .
C4B C5B C6B 124.5(6) . .
C5B N3B Ni1B 112.3(4) . .
C1B N3B Ni1B 127.6(4) . .
C1B N3B C5B 120.0 . .
N3B C1B H1B 120.0 . .
N3B C1B C2B 120.0 . .
C2B C1B H1B 120.0 . .
C1B C2B H2B 120.0 . .
C1B C2B C3B 120.0 . .
C3B C2B H2B 120.0 . .
C2B C3B H3B 120.0 . .
C4B C3B C2B 120.0 . .
C4B C3B H3B 120.0 . .
C5B C4B H4B 120.0 . .
C3B C4B C5B 120.0 . .
C3B C4B H4B 120.0 . .
N2A C6A N5A 118(3) . .
N2A C6A C5A 123(3) . .
C5A C6A N5A 119(2) . .
N2B C6B C5B 112.9(9) . .
N5B C6B N2B 127.2(11) . .
N5B C6B C5B 119.8(8) . .
N4A C7A C14A 116(2) . .
N5A C7A N4A 132(3) . .
N5A C7A C14A 112(2) . .
N4B C7B N5B 125.1(11) . .
N4B C7B C14B 116.9(12) . .
N5B C7B C14B 118.0(9) . .
N2A C8A N4A 123(2) . .
N2A C8A C9A 115(3) . .
N4A C8A C9A 122(3) . .
N2B C8B C9B 113.0(11) . .
N2B C8B N4B 124.6(10) . .
N4B C8B C9B 122.3(12) . .
N1A C9A C8A 107(3) . .
N1A C9A C10A 127(3) . .
C10A C9A C8A 125(3) . .
C9A C10A H10A 124.4 . .
C9A C10A C11A 111(3) . .
C11A C10A H10A 124.4 . .
C10A C11A H11A 121.3 . .
C12A C11A C10A 117(3) . .
C12A C11A H11A 121.3 . .
C11A C12A H12A 120.0 . .
C13A C12A C11A 120(3) . .
C13A C12A H12A 120.0 . .
N1A C13A C12A 125(3) . .
N1A C13A H13A 117.6 . .
C12A C13A H13A 117.6 . .
N6A C14A C7A 119.2(16) . .
N6A C14A C18A 120.0 . .
C18A C14A C7A 120.7(16) . .
C15A N6A C14A 120.0 . .
N6A C15A H15A 120.0 . .
N6A C15A C16A 120.0 . .
C16A C15A H15A 120.0 . .
C15A C16A H16A 120.0 . .
C17A C16A C15A 120.0 . .
C17A C16A H16A 120.0 . .
C16A C17A H17A 120.0 . .
C16A C17A C18A 120.0 . .
C18A C17A H17A 120.0 . .
C14A C18A H18A 120.0 . .
C17A C18A C14A 120.0 . .
C17A C18A H18A 120.0 . .
N6B C14B C7B 112.5(10) . .
C18B C14B N6B 127.1(10) . .
C18B C14B C7B 120.4(11) . .
N6B C15B H15B 120.9 . .
C16B C15B N6B 118.2(11) . .
C16B C15B H15B 120.9 . .
C15B C16B H16B 119.7 . .
C17B C16B C15B 120.6(10) . .
C17B C16B H16B 119.7 . .
C16B C17B H17B 118.8 . .
C16B C17B C18B 122.3(11) . .
C18B C17B H17B 118.8 . .
C14B C18B C17B 117.3(11) . .
C14B C18B H18B 121.4 . .
C17B C18B H18B 121.4 . .
O1A C19A C20 109(3) . .
O2B C19A O1A 136(4) . .
O2B C19A C20 115(2) . .
O1B C19B O2A 117.5(18) . .
O1B C19B C20A 118.4(13) . .
O2A C19B C20A 121.2(16) . .
C25 C20 C19A 122.3(15) . .
C25 C20 C21 120.0 . .
C21 C20 C19A 117.7(15) . .
C20 C25 H25 120.0 . .
C20 C25 C24 120.0 . .
C24 C25 H25 120.0 . .
C25 C24 H24 120.0 . .
C23 C24 C25 120.0 . .
C23 C24 H24 120.0 . .
C24 C23 C22 120.0 . .
C24 C23 C26A 119.4(14) . .
C22 C23 C26A 120.6(14) . .
C23 C22 H22 120.0 . .
C21 C22 C23 120.0 . .
C21 C22 H22 120.0 . .
C20 C21 H21 120.0 . .
C22 C21 C20 120.0 . .
C22 C21 H21 120.0 . .
C25A C20A C19B 120.1(8) . .
C25A C20A C21A 120.0 . .
C21A C20A C19B 119.9(8) . .
C20A C25A H25A 120.0 . .
C24A C25A C20A 120.0 . .
C24A C25A H25A 120.0 . .
C25A C24A H24A 120.0 . .
C25A C24A C23A 120.0 . .
C23A C24A H24A 120.0 . .
C24A C23A C22A 120.0 . .
C24A C23A C26 123.3(10) . .
C22A C23A C26 116.5(10) . .
C23A C22A H22A 120.0 . .
C23A C22A C21A 120.0 . .
C21A C22A H22A 120.0 . .
C20A C21A H21A 120.0 . .
C22A C21A C20A 120.0 . .
C22A C21A H21A 120.0 . .
C31 C26 C23A 116.8(14) . .
C31 C26 C27 120.0 . .
C27 C26 C23A 123.1(15) . .
C26 C31 H31 120.0 . .
C30 C31 C26 120.0 . .
C30 C31 H31 120.0 . .
C31 C30 C29 120.0 . .
C31 C30 C39 121.8(13) . .
C29 C30 C39 118.1(13) . .
C30 C29 H29 120.0 . .
C30 C29 C28 120.0 . .
C28 C29 H29 120.0 . .
C29 C28 C32 113.7(17) . .
C27 C28 C29 120.0 . .
C27 C28 C32 126.0(17) . .
C26 C27 H27 120.0 . .
C28 C27 C26 120.0 . .
C28 C27 H27 120.0 . .
C27A C28A C29A 120.0 . .
C27A C28A C32A 116.7(7) . .
C29A C28A C32A 123.3(7) . .
C28A C27A H27A 120.0 . .
C28A C27A C26A 120.0 . .
C26A C27A H27A 120.0 . .
C27A C26A C23 119.0(9) . .
C31A C26A C23 120.9(9) . .
C31A C26A C27A 120.0 . .
C26A C31A H31A 120.0 . .
C30A C31A C26A 120.0 . .
C30A C31A H31A 120.0 . .
C31A C30A C39A 120.4(6) . .
C29A C30A C31A 120.0 . .
C29A C30A C39A 119.3(6) . .
C28A C29A H29A 120.0 . .
C30A C29A C28A 120.0 . .
C30A C29A H29A 120.0 . .
C37 C32 C28 132.9(15) . .
C37 C32 C33 120.0 . .
C33 C32 C28 107.0(15) . .
C32 C37 H37 120.0 . .
C36 C37 C32 120.0 . .
C36 C37 H37 120.0 . .
C37 C36 H36 120.0 . .
C35 C36 C37 120.0 . .
C35 C36 H36 120.0 . .
C36 C35 C34 120.0 . .
C36 C35 C38 119(2) . .
C34 C35 C38 121(2) . .
C35 C34 H34 120.0 . .
C35 C34 C33 120.0 . .
C33 C34 H34 120.0 . .
C32 C33 H33 120.0 . .
C34 C33 C32 120.0 . .
C34 C33 H33 120.0 . .
C33A C32A C28A 122.1(6) . .
C33A C32A C37A 120.0 . .
C37A C32A C28A 117.7(6) . .
C32A C33A H33A 120.0 . .
C32A C33A C34A 120.0 . .
C34A C33A H33A 120.0 . .
C33A C34A H34A 120.0 . .
C33A C34A C35A 120.0 . .
C35A C34A H34A 120.0 . .
C34A C35A C38A 117.6(8) . .
C36A C35A C34A 120.0 . .
C36A C35A C38A 122.4(8) . .
C35A C36A H36A 120.0 . .
C37A C36A C35A 120.0 . .
C37A C36A H36A 120.0 . .
C32A C37A H37A 120.0 . .
C36A C37A C32A 120.0 . .
C36A C37A H37A 120.0 . .
O3 C38 C35 108(3) . .
O4 C38 O3 116(5) . .
O4 C38 C35 123(4) . .
O3A C38A Ni1A 58.4(9) . 1_565
O3A C38A O4A 114.8(15) . .
O3A C38A C35A 122.2(12) . .
O4A C38A Ni1A 59.5(10) . 1_565
O4A C38A C35A 120.9(16) . .
C35A C38A Ni1A 177.0(18) . 1_565
C30A C39A C40A 116.0(10) . .
C44A C39A C30A 121.7(10) . .
C44A C39A C40A 121.8(10) . .
C39A C40A H40A 122.0 . .
C41A C40A C39A 115.9(11) . .
C41A C40A H40A 122.0 . .
C40A C41A H41A 120.5 . .
C40A C41A C42A 118.9(11) . .
C42A C41A H41A 120.5 . .
C43A C42A C41A 120.1(10) . .
C43A C42A C45A 123.1(11) . .
C45A C42A C41A 116.2(10) . .
C42A C43A H43A 119.8 . .
C44A C43A C42A 120.5(10) . .
C44A C43A H43A 119.8 . .
C43 C44 H44 120.0 . .
C43 C44 C39 120.0 . .
C39 C44 H44 120.0 . .
C44 C43 H43 120.0 . .
C42 C43 C44 120.0 . .
C42 C43 H43 120.0 . .
C43 C42 C45 125.9(15) . .
C41 C42 C43 120.0 . .
C41 C42 C45 112.9(16) . .
C42 C41 H41 120.0 . .
C42 C41 C40 120.0 . .
C40 C41 H41 120.0 . .
C41 C40 H40 120.0 . .
C39 C40 C41 120.0 . .
C39 C40 H40 120.0 . .
C44 C39 C30 118.9(14) . .
C40 C39 C30 121.1(14) . .
C40 C39 C44 120.0 . .
C39A C44A C43A 121.6(10) . .
C39A C44A H44A 119.2 . .
C43A C44A H44A 119.2 . .
O5 C45 C42 128(3) . .
O6 C45 O5 104(4) . .
O6 C45 C42 111(2) . .
O5A C45A C42A 111.0(11) . .
O6A C45A O5A 130.1(13) . .
O6A C45A C42A 118.7(10) . .

loop_
_geom_bond_atom_site_label_1
_geom_bond_atom_site_label_2
_geom_bond_distance
_geom_bond_site_symmetry_2
Ni1A O1A 1.92(3) .
Ni1A O3A 2.13(2) 1_545
Ni1A O4A 2.15(2) 1_545
Ni1A N1A 1.88(3) .
Ni1A N2A 2.00(3) .
Ni1A N3A 2.124(18) .
Ni1A C38A 2.50(2) 1_545
Ni1B O1B 1.987(12) .
Ni1B O3 2.18(4) 1_545
Ni1B O4 2.09(4) 1_545
Ni1B N1B 2.226(11) .
Ni1B N2B 1.974(13) .
Ni1B N3B 2.111(7) .
Ni1B C38 2.30(4) 1_545
O1A C19A 1.292(10) .
O1B C19B 1.279(8) .
O2A C19B 1.38(3) .
O2B C19A 1.16(4) .
O3 C38 1.39(7) .
O3A C38A 1.25(2) .
O4 C38 1.15(6) .
O4A C38A 1.33(3) .
O5 H5 0.8398 .
O5 C45 1.301(7) .
O5A H5A 0.8396 .
O5A C45A 1.300(7) .
O6 C45 1.299(10) .
O6A C45A 1.269(7) .
N1A C9A 1.29(2) .
N1A C13A 1.16(3) .
N1B C9B 1.3900 .
N1B C13B 1.3900 .
C9B C10B 1.3900 .
C9B C8B 1.498(13) .
C10B H10B 0.9500 .
C10B C11B 1.3900 .
C11B H11B 0.9500 .
C11B C12B 1.3900 .
C12B H12B 0.9500 .
C12B C13B 1.3900 .
C13B H13B 0.9500 .
N2A C6A 1.28(4) .
N2A C8A 1.27(4) .
N2B C6B 1.333(13) .
N2B C8B 1.329(17) .
N4A C7A 1.33(3) .
N4A C8A 1.33(3) .
N4B C7B 1.306(13) .
N4B C8B 1.334(15) .
N5A C6A 1.49(4) .
N5A C7A 1.29(4) .
N5B C6B 1.295(14) .
N5B C7B 1.387(15) .
N6B C14B 1.434(14) .
N6B C15B 1.396(11) .
C1A H1A 0.9500 .
C1A C2A 1.3900 .
C1A N3A 1.3900 .
C2A H2A 0.9500 .
C2A C3A 1.3900 .
C3A H3A 0.9500 .
C3A C4A 1.3900 .
C4A H4A 0.9500 .
C4A C5A 1.3900 .
C5A N3A 1.3900 .
C5A C6A 1.44(4) .
C5B N3B 1.3900 .
C5B C4B 1.3900 .
C5B C6B 1.458(14) .
N3B C1B 1.3900 .
C1B H1B 0.9500 .
C1B C2B 1.3900 .
C2B H2B 0.9500 .
C2B C3B 1.3900 .
C3B H3B 0.9500 .
C3B C4B 1.3900 .
C4B H4B 0.9500 .
C7A C14A 1.48(3) .
C7B C14B 1.506(15) .
C8A C9A 1.40(4) .
C9A C10A 1.35(4) .
C10A H10A 0.9500 .
C10A C11A 1.38(4) .
C11A H11A 0.9500 .
C11A C12A 1.36(4) .
C12A H12A 0.9500 .
C12A C13A 1.30(4) .
C13A H13A 0.9500 .
C14A N6A 1.3900 .
C14A C18A 1.3900 .
N6A C15A 1.3900 .
C15A H15A 0.9500 .
C15A C16A 1.3900 .
C16A H16A 0.9500 .
C16A C17A 1.3900 .
C17A H17A 0.9500 .
C17A C18A 1.3900 .
C18A H18A 0.9500 .
C14B C18B 1.255(14) .
C15B H15B 0.9500 .
C15B C16B 1.393(15) .
C16B H16B 0.9500 .
C16B C17B 1.346(15) .
C17B H17B 0.9500 .
C17B C18B 1.354(13) .
C18B H18B 0.9500 .
C19A C20 1.68(5) .
C19B C20A 1.42(2) .
C20 C25 1.3900 .
C20 C21 1.3900 .
C25 H25 0.9500 .
C25 C24 1.3900 .
C24 H24 0.9500 .
C24 C23 1.3900 .
C23 C22 1.3900 .
C23 C26A 1.501(17) .
C22 H22 0.9500 .
C22 C21 1.3900 .
C21 H21 0.9500 .
C20A C25A 1.3900 .
C20A C21A 1.3900 .
C25A H25A 0.9500 .
C25A C24A 1.3900 .
C24A H24A 0.9500 .
C24A C23A 1.3900 .
C23A C22A 1.3900 .
C23A C26 1.51(2) .
C22A H22A 0.9500 .
C22A C21A 1.3900 .
C21A H21A 0.9500 .
C26 C31 1.3900 .
C26 C27 1.3900 .
C31 H31 0.9500 .
C31 C30 1.3900 .
C30 C29 1.3900 .
C30 C39 1.55(2) .
C29 H29 0.9500 .
C29 C28 1.3900 .
C28 C27 1.3900 .
C28 C32 1.40(2) .
C27 H27 0.9500 .
C28A C27A 1.3900 .
C28A C29A 1.3900 .
C28A C32A 1.580(9) .
C27A H27A 0.9500 .
C27A C26A 1.3900 .
C26A C31A 1.3900 .
C31A H31A 0.9500 .
C31A C30A 1.3900 .
C30A C29A 1.3900 .
C30A C39A 1.502(12) .
C29A H29A 0.9500 .
C32 C37 1.3900 .
C32 C33 1.3900 .
C37 H37 0.9500 .
C37 C36 1.3900 .
C36 H36 0.9500 .
C36 C35 1.3900 .
C35 C34 1.3900 .
C35 C38 1.68(4) .
C34 H34 0.9500 .
C34 C33 1.3900 .
C33 H33 0.9500 .
C32A C33A 1.3900 .
C32A C37A 1.3900 .
C33A H33A 0.9500 .
C33A C34A 1.3900 .
C34A H34A 0.9500 .
C34A C35A 1.3900 .
C35A C36A 1.3900 .
C35A C38A 1.407(16) .
C36A H36A 0.9500 .
C36A C37A 1.3900 .
C37A H37A 0.9500 .
C39A C40A 1.531(16) .
C39A C44A 1.365(15) .
C40A H40A 0.9500 .
C40A C41A 1.388(13) .
C41A H41A 0.9500 .
C41A C42A 1.527(18) .
C42A C43A 1.392(15) .
C42A C45A 1.504(13) .
C43A H43A 0.9500 .
C43A C44A 1.374(12) .
C44 H44 0.9500 .
C44 C43 1.3900 .
C44 C39 1.3900 .
C43 H43 0.9500 .
C43 C42 1.3900 .
C42 C41 1.3900 .
C42 C45 1.480(17) .
C41 H41 0.9500 .
C41 C40 1.3900 .
C40 H40 0.9500 .
C40 C39 1.3900 .
C44A H44A 0.9500 .

loop_
_platon_squeeze_void_nr
_platon_squeeze_void_average_x
_platon_squeeze_void_average_y
_platon_squeeze_void_average_z
_platon_squeeze_void_volume
_platon_squeeze_void_count_electrons
_platon_squeeze_void_content
1 0.319 0.459 0.200 112 29 ' '
2 0.819 0.959 0.200 112 29 ' '
3 0.181 0.959 0.299 111 29 ' '
4 0.681 0.459 0.299 111 29 ' '
5 0.319 0.541 0.700 112 30 ' '
6 0.819 0.041 0.700 112 30 ' '
7 0.181 0.041 0.799 112 30 ' '
8 0.681 0.541 0.799 112 30 ' '
